data_7150735
loop_
_publ_author_name
'Wei, Siping'
'Liu, Bo'
'Zhao, Dongbing'
'Wang, Zhen'
'Wu, Jie'
'Lan, Jingbo'
'You, Jingsong'

_publ_section_title
;
 Pyrido[1,2-c][1,2,4]triazol-3-ylidene: reactivity and its application
 in organocatalysis and organometallic catalysis
;
_journal_issue 20
_journal_name_full 'Organic &amp; Biomolecular Chemistry'
_journal_page_first 4241
_journal_page_last 4247
_journal_paper_doi 10.1039/b910073c
_journal_volume 7
_journal_year 2009
_chemical_formula_moiety 'C12 H14 N4'
_chemical_formula_sum 'C12 H14 N4'
_chemical_formula_weight 214.27
_space_group_IT_number 14
_symmetry_cell_setting monoclinic
_symmetry_Int_Tables_number 14
_symmetry_space_group_name_Hall '-P 2ybc'
_symmetry_space_group_name_H-M 'P 1 21/c 1'
_atom_sites_solution_hydrogens geom
_atom_sites_solution_primary direct
_atom_sites_solution_secondary difmap
_audit_creation_method SHELXL-97
_cell_angle_alpha 90.00
_cell_angle_beta 106.670(3)
_cell_angle_gamma 90.00
_cell_formula_units_Z 8
_cell_length_a 13.5774(4)
_cell_length_b 7.9769(2)
_cell_length_c 22.4305(6)
_cell_measurement_reflns_used 4076
_cell_measurement_temperature 100(2)
_cell_measurement_theta_max 66.1369
_cell_measurement_theta_min 2.0569
_cell_volume 2327.25(12)
_computing_cell_refinement
;
CrysAlis RED, Oxford Diffraction Ltd.,
Version 1.171.32.29 (release 10-06-2008 CrysAlis171 .NET)
(compiled Jun 10 2008,16:49:55)
;
_computing_data_collection
;
CrysAlis CCD, Oxford Diffraction Ltd.,
Version 1.171.32.29 (release 10-06-2008 CrysAlis171 .NET)
(compiled Jun 10 2008,16:49:55)
;
_computing_data_reduction
;
CrysAlis RED, Oxford Diffraction Ltd.,
Version 1.171.32.29 (release 10-06-2008 CrysAlis171 .NET)
(compiled Jun 10 2008,16:49:55)
;
_computing_molecular_graphics 'Bruker SHELXTL'
_computing_publication_material 'Bruker SHELXTL'
_computing_structure_refinement 'SHELXL-97 (Sheldrick, 1997)'
_computing_structure_solution 'SHELXS-97 (Sheldrick, 1990)'
_diffrn_ambient_temperature 100(2)
_diffrn_measured_fraction_theta_full 0.765
_diffrn_measured_fraction_theta_max 0.766
_diffrn_measurement_device_type 'CCD detector'
_diffrn_measurement_method 'omega scan'
_diffrn_radiation_monochromator graphite
_diffrn_radiation_probe x-ray
_diffrn_radiation_type CuK\a
_diffrn_radiation_wavelength 1.54184
_diffrn_reflns_av_R_equivalents 0.0170
_diffrn_reflns_av_sigmaI/netI 0.0193
_diffrn_reflns_limit_h_max 12
_diffrn_reflns_limit_h_min -16
_diffrn_reflns_limit_k_max 9
_diffrn_reflns_limit_k_min -8
_diffrn_reflns_limit_l_max 26
_diffrn_reflns_limit_l_min -18
_diffrn_reflns_number 6159
_diffrn_reflns_theta_full 66.32
_diffrn_reflns_theta_max 66.32
_diffrn_reflns_theta_min 3.40
_diffrn_source 'fine-focus sealed tube'
_exptl_absorpt_coefficient_mu 0.612
_exptl_absorpt_correction_T_max 1.00000
_exptl_absorpt_correction_T_min 0.89641
_exptl_absorpt_correction_type multi-scan
_exptl_absorpt_process_details
;
CrysAlis RED, Oxford Diffraction Ltd.,
Version 1.171.32.29 (release 10-06-2008 CrysAlis171 .NET)
(compiled Jun 10 2008,16:49:55)
Empirical absorption correction using spherical harmonics,
implemented in SCALE3 ABSPACK scaling algorithm.
;
_exptl_crystal_colour colorless
_exptl_crystal_density_diffrn 1.223
_exptl_crystal_density_method 'not measured'
_exptl_crystal_description parallelepiped
_exptl_crystal_F_000 912
_exptl_crystal_size_max 0.56
_exptl_crystal_size_mid 0.48
_exptl_crystal_size_min 0.42
_refine_diff_density_max 0.147
_refine_diff_density_min -0.159
_refine_diff_density_rms 0.029
_refine_ls_extinction_method none
_refine_ls_goodness_of_fit_ref 1.033
_refine_ls_hydrogen_treatment constr
_refine_ls_matrix_type full
_refine_ls_number_parameters 289
_refine_ls_number_reflns 3133
_refine_ls_number_restraints 0
_refine_ls_restrained_S_all 1.033
_refine_ls_R_factor_all 0.0405
_refine_ls_R_factor_gt 0.0349
_refine_ls_shift/su_max 0.001
_refine_ls_shift/su_mean 0.000
_refine_ls_structure_factor_coef Fsqd
_refine_ls_weighting_details 'calc w=1/[\s^2^(Fo^2^)+(0.1000P)^2^+0.0000P] where P=(Fo^2^+2Fc^2^)/3'
_refine_ls_weighting_scheme calc
_refine_ls_wR_factor_gt 0.1187
_refine_ls_wR_factor_ref 0.1229
_reflns_number_gt 2750
_reflns_number_total 3133
_reflns_threshold_expression >2sigma(I)
_cod_data_source_file b910073c.txt
_cod_data_source_block CCDC_725114
_cod_depositor_comments
;
The following automatic conversions were performed:

'_refine_ls_hydrogen_treatment' value 'constro' was replaced with the
value 'constr' as specified in the replacement file
'src/cod-tools/trunk/data/replacement-values/replacement_values.lst'.

Automatic conversion script
Id: cif_fix_values 5376 2017-05-30 11:51:03Z andrius 
;
_cod_original_cell_volume 2327.25(11)
_cod_original_sg_symbol_H-M 'P 21/c'
_cod_database_code 7150735

loop_
_symmetry_equiv_pos_as_xyz
'x, y, z'
'-x, y+1/2, -z+1/2'
'-x, -y, -z'
'x, -y-1/2, z-1/2'

loop_
_atom_site_label
_atom_site_type_symbol
_atom_site_fract_x
_atom_site_fract_y
_atom_site_fract_z
_atom_site_U_iso_or_equiv
_atom_site_adp_type
_atom_site_occupancy
_atom_site_symmetry_multiplicity
_atom_site_calc_flag
_atom_site_refinement_flags
_atom_site_disorder_assembly
_atom_site_disorder_group
N1 N -0.02337(9) -1.19659(16) 0.62596(6) 0.0259(3) Uani 1 1 d . . .
N2 N -0.20248(9) -1.34187(15) 0.78466(5) 0.0238(3) Uani 1 1 d . . .
N3 N -0.18657(9) -1.25091(15) 0.88253(6) 0.0262(3) Uani 1 1 d . . .
N4 N -0.26952(9) -1.35281(15) 0.86234(6) 0.0259(3) Uani 1 1 d . . .
C1 C -0.10505(11) -1.2980(2) 0.59575(7) 0.0288(4) Uani 1 1 d . . .
H1A H -0.1536 -1.3466 0.6139 0.035 Uiso 1 1 calc R . .
C2 C -0.10394(12) -1.3162(2) 0.53596(7) 0.0352(4) Uani 1 1 d . . .
H2B H -0.1511 -1.3800 0.5047 0.042 Uiso 1 1 calc R . .
C3 C -0.01963(14) -1.2225(3) 0.52847(8) 0.0416(5) Uani 1 1 d . . .
H3B H -0.0004 -1.2113 0.4912 0.050 Uiso 1 1 calc R . .
C4 C 0.02851(12) -1.1517(2) 0.58400(8) 0.0357(4) Uani 1 1 d . . .
H4A H 0.0880 -1.0827 0.5926 0.043 Uiso 1 1 calc R . .
C5 C 0.00450(10) -1.14589(18) 0.68819(7) 0.0246(4) Uani 1 1 d . . .
H5A H 0.0644 -1.0786 0.7024 0.029 Uiso 1 1 calc R . .
C6 C -0.04604(10) -1.18409(18) 0.72926(7) 0.0241(4) Uani 1 1 d . . .
H6A H -0.1063 -1.2510 0.7165 0.029 Uiso 1 1 calc R . .
C7 C -0.01100(10) -1.12572(18) 0.79296(7) 0.0252(4) Uani 1 1 d . . .
H7A H 0.0504 -1.0611 0.8037 0.030 Uiso 1 1 calc R . .
C8 C -0.05507(10) -1.15224(18) 0.83850(6) 0.0249(4) Uani 1 1 d . . .
H8A H -0.0219 -1.1034 0.8778 0.030 Uiso 1 1 calc R . .
C9 C -0.14812(10) -1.24770(17) 0.83435(6) 0.0224(3) Uani 1 1 d . . .
C10 C -0.27743(10) -1.40356(18) 0.80441(6) 0.0245(3) Uani 1 1 d . . .
H10A H -0.3302 -1.4748 0.7806 0.029 Uiso 1 1 calc R . .
C11 C -0.33660(12) -1.3848(2) 0.90164(7) 0.0334(4) Uani 1 1 d . . .
H11A H -0.2944 -1.4210 0.9434 0.040 Uiso 1 1 calc R . .
H11B H -0.3846 -1.4769 0.8834 0.040 Uiso 1 1 calc R . .
C12 C -0.39717(12) -1.2316(2) 0.90810(8) 0.0350(4) Uani 1 1 d . . .
H12A H -0.4411 -1.2575 0.9347 0.052 Uiso 1 1 calc R . .
H12B H -0.4400 -1.1967 0.8669 0.052 Uiso 1 1 calc R . .
H12C H -0.3498 -1.1407 0.9269 0.052 Uiso 1 1 calc R . .
N5 N -0.24897(9) -0.76956(16) 0.61998(6) 0.0268(3) Uani 1 1 d . . .
N6 N -0.46611(9) -0.69198(16) 0.76647(5) 0.0254(3) Uani 1 1 d . . .
N7 N -0.45991(9) -0.80706(15) 0.85965(6) 0.0270(3) Uani 1 1 d . . .
N8 N -0.55081(9) -0.72635(15) 0.83522(6) 0.0261(3) Uani 1 1 d . . .
C13 C -0.33135(11) -0.67341(19) 0.58673(7) 0.0306(4) Uani 1 1 d . . .
H13A H -0.3817 -0.6232 0.6030 0.037 Uiso 1 1 calc R . .
C14 C -0.32790(13) -0.6632(2) 0.52699(7) 0.0370(4) Uani 1 1 d . . .
H14A H -0.3751 -0.6046 0.4941 0.044 Uiso 1 1 calc R . .
C15 C -0.24124(13) -0.7558(2) 0.52245(8) 0.0372(4) Uani 1 1 d . . .
H15A H -0.2199 -0.7707 0.4860 0.045 Uiso 1 1 calc R . .
C16 C -0.19439(12) -0.8192(2) 0.57972(7) 0.0318(4) Uani 1 1 d . . .
H16A H -0.1341 -0.8865 0.5903 0.038 Uiso 1 1 calc R . .
C17 C -0.22558(11) -0.81637(18) 0.68255(7) 0.0255(4) Uani 1 1 d . . .
H17A H -0.1614 -0.8704 0.7001 0.031 Uiso 1 1 calc R . .
C18 C -0.28508(10) -0.79209(18) 0.71980(7) 0.0243(4) Uani 1 1 d . . .
H18A H -0.3495 -0.7374 0.7041 0.029 Uiso 1 1 calc R . .
C19 C -0.25297(11) -0.84795(18) 0.78390(7) 0.0263(4) Uani 1 1 d . . .
H19A H -0.1851 -0.8911 0.7983 0.032 Uiso 1 1 calc R . .
C20 C -0.30696(11) -0.84652(18) 0.82554(6) 0.0254(4) Uani 1 1 d . . .
H20A H -0.2735 -0.8919 0.8654 0.030 Uiso 1 1 calc R . .
C21 C -0.41111(11) -0.78346(18) 0.81683(6) 0.0225(3) Uani 1 1 d . . .
C22 C -0.55204(10) -0.65971(18) 0.78046(6) 0.0257(4) Uani 1 1 d . . .
H22A H -0.6077 -0.5970 0.7548 0.031 Uiso 1 1 calc R . .
C23 C -0.62936(12) -0.7178(2) 0.86785(8) 0.0343(4) Uani 1 1 d . . .
H23A H -0.6469 -0.8328 0.8780 0.041 Uiso 1 1 calc R . .
H23B H -0.6923 -0.6660 0.8403 0.041 Uiso 1 1 calc R . .
C24 C -0.59320(14) -0.6163(3) 0.92749(8) 0.0474(5) Uani 1 1 d . . .
H24A H -0.6478 -0.6129 0.9481 0.071 Uiso 1 1 calc R . .
H24B H -0.5768 -0.5019 0.9176 0.071 Uiso 1 1 calc R . .
H24C H -0.5317 -0.6687 0.9552 0.071 Uiso 1 1 calc R . .

loop_
_atom_site_aniso_label
_atom_site_aniso_U_11
_atom_site_aniso_U_22
_atom_site_aniso_U_33
_atom_site_aniso_U_23
_atom_site_aniso_U_13
_atom_site_aniso_U_12
N1 0.0211(6) 0.0287(7) 0.0278(6) 0.0040(5) 0.0070(5) -0.0005(5)
N2 0.0235(6) 0.0240(6) 0.0248(6) -0.0006(5) 0.0082(5) 0.0008(5)
N3 0.0287(6) 0.0251(7) 0.0257(6) 0.0008(5) 0.0090(5) 0.0005(5)
N4 0.0309(6) 0.0220(6) 0.0278(6) 0.0016(5) 0.0132(6) 0.0010(5)
C1 0.0237(7) 0.0304(8) 0.0296(7) 0.0067(6) 0.0033(6) -0.0015(6)
C2 0.0327(8) 0.0400(9) 0.0283(8) 0.0035(7) 0.0013(7) -0.0053(7)
C3 0.0421(9) 0.0570(11) 0.0286(8) 0.0018(8) 0.0146(8) -0.0122(9)
C4 0.0305(8) 0.0470(10) 0.0332(8) 0.0034(8) 0.0151(7) -0.0115(7)
C5 0.0198(6) 0.0241(7) 0.0294(7) 0.0014(6) 0.0065(6) 0.0001(6)
C6 0.0191(6) 0.0220(7) 0.0309(8) 0.0014(6) 0.0068(6) 0.0014(6)
C7 0.0187(6) 0.0231(7) 0.0324(8) -0.0018(6) 0.0047(6) 0.0018(6)
C8 0.0216(6) 0.0256(7) 0.0252(7) -0.0028(6) 0.0030(6) 0.0031(6)
C9 0.0223(6) 0.0215(7) 0.0230(6) 0.0025(6) 0.0062(6) 0.0051(6)
C10 0.0249(6) 0.0226(7) 0.0265(7) 0.0013(6) 0.0080(6) -0.0005(6)
C11 0.0429(8) 0.0291(8) 0.0349(8) 0.0016(7) 0.0221(7) -0.0036(7)
C12 0.0330(8) 0.0408(9) 0.0361(8) 0.0051(7) 0.0180(7) 0.0050(7)
N5 0.0233(6) 0.0271(7) 0.0310(7) -0.0028(5) 0.0095(6) -0.0043(5)
N6 0.0233(6) 0.0267(7) 0.0251(6) 0.0012(5) 0.0050(5) 0.0013(5)
N7 0.0303(6) 0.0237(6) 0.0279(6) 0.0016(5) 0.0099(6) 0.0042(5)
N8 0.0264(6) 0.0236(6) 0.0289(6) -0.0010(5) 0.0090(6) 0.0002(5)
C13 0.0277(7) 0.0270(8) 0.0359(8) 0.0019(6) 0.0071(7) -0.0040(6)
C14 0.0385(8) 0.0353(9) 0.0332(8) 0.0055(7) 0.0038(7) -0.0100(7)
C15 0.0416(9) 0.0403(10) 0.0326(8) -0.0049(7) 0.0153(8) -0.0126(8)
C16 0.0293(7) 0.0366(9) 0.0344(8) -0.0078(7) 0.0169(7) -0.0067(7)
C17 0.0208(6) 0.0244(7) 0.0298(8) -0.0020(6) 0.0047(7) -0.0018(6)
C18 0.0190(6) 0.0229(7) 0.0309(7) -0.0016(6) 0.0068(6) 0.0005(6)
C19 0.0214(6) 0.0221(7) 0.0328(8) -0.0010(6) 0.0034(6) 0.0018(6)
C20 0.0268(7) 0.0230(7) 0.0244(7) 0.0011(6) 0.0041(6) 0.0034(6)
C21 0.0257(7) 0.0200(7) 0.0219(6) -0.0009(6) 0.0071(6) -0.0020(6)
C22 0.0231(7) 0.0261(7) 0.0263(7) 0.0012(6) 0.0046(6) 0.0005(6)
C23 0.0357(8) 0.0285(8) 0.0466(9) 0.0055(7) 0.0247(8) 0.0039(7)
C24 0.0468(9) 0.0653(13) 0.0328(8) 0.0035(9) 0.0160(8) 0.0238(10)

loop_
_atom_type_symbol
_atom_type_description
_atom_type_scat_dispersion_real
_atom_type_scat_dispersion_imag
_atom_type_scat_source
C C 0.0181 0.0091 'International Tables Vol C Tables 4.2.6.8 and 6.1.1.4'
H H 0.0000 0.0000 'International Tables Vol C Tables 4.2.6.8 and 6.1.1.4'
N N 0.0311 0.0180 'International Tables Vol C Tables 4.2.6.8 and 6.1.1.4'

loop_
_geom_angle_atom_site_label_1
_geom_angle_atom_site_label_2
_geom_angle_atom_site_label_3
_geom_angle
_geom_angle_site_symmetry_1
_geom_angle_site_symmetry_3
_geom_angle_publ_flag
C4 N1 C1 108.27(12) . . ?
C4 N1 C5 124.28(12) . . ?
C1 N1 C5 127.45(13) . . ?
C10 N2 C9 102.66(12) . . ?
C9 N3 N4 102.84(11) . . ?
C10 N4 N3 109.50(12) . . ?
C10 N4 C11 130.12(13) . . ?
N3 N4 C11 120.32(12) . . ?
C2 C1 N1 108.22(14) . . ?
C2 C1 H1A 125.9 . . ?
N1 C1 H1A 125.9 . . ?
C1 C2 C3 107.48(14) . . ?
C1 C2 H2B 126.3 . . ?
C3 C2 H2B 126.3 . . ?
C4 C3 C2 107.71(16) . . ?
C4 C3 H3B 126.1 . . ?
C2 C3 H3B 126.1 . . ?
C3 C4 N1 108.32(15) . . ?
C3 C4 H4A 125.8 . . ?
N1 C4 H4A 125.8 . . ?
C6 C5 N1 125.38(13) . . ?
C6 C5 H5A 117.3 . . ?
N1 C5 H5A 117.3 . . ?
C5 C6 C7 121.35(13) . . ?
C5 C6 H6A 119.3 . . ?
C7 C6 H6A 119.3 . . ?
C8 C7 C6 127.54(13) . . ?
C8 C7 H7A 116.2 . . ?
C6 C7 H7A 116.2 . . ?
C7 C8 C9 127.08(13) . . ?
C7 C8 H8A 116.5 . . ?
C9 C8 H8A 116.5 . . ?
N3 C9 N2 113.91(13) . . ?
N3 C9 C8 119.64(12) . . ?
N2 C9 C8 126.44(14) . . ?
N2 C10 N4 111.10(12) . . ?
N2 C10 H10A 124.5 . . ?
N4 C10 H10A 124.5 . . ?
N4 C11 C12 111.69(13) . . ?
N4 C11 H11A 109.3 . . ?
C12 C11 H11A 109.3 . . ?
N4 C11 H11B 109.3 . . ?
C12 C11 H11B 109.3 . . ?
H11A C11 H11B 107.9 . . ?
C11 C12 H12A 109.5 . . ?
C11 C12 H12B 109.5 . . ?
H12A C12 H12B 109.5 . . ?
C11 C12 H12C 109.5 . . ?
H12A C12 H12C 109.5 . . ?
H12B C12 H12C 109.5 . . ?
C16 N5 C13 107.99(13) . . ?
C16 N5 C17 124.75(13) . . ?
C13 N5 C17 127.20(13) . . ?
C22 N6 C21 102.59(12) . . ?
C21 N7 N8 103.00(11) . . ?
C22 N8 N7 109.25(12) . . ?
C22 N8 C23 128.75(12) . . ?
N7 N8 C23 121.98(12) . . ?
C14 C13 N5 108.28(15) . . ?
C14 C13 H13A 125.9 . . ?
N5 C13 H13A 125.9 . . ?
C13 C14 C15 107.72(15) . . ?
C13 C14 H14A 126.1 . . ?
C15 C14 H14A 126.1 . . ?
C16 C15 C14 107.44(16) . . ?
C16 C15 H15A 126.3 . . ?
C14 C15 H15A 126.3 . . ?
C15 C16 N5 108.56(15) . . ?
C15 C16 H16A 125.7 . . ?
N5 C16 H16A 125.7 . . ?
C18 C17 N5 125.92(13) . . ?
C18 C17 H17A 117.0 . . ?
N5 C17 H17A 117.0 . . ?
C17 C18 C19 120.93(13) . . ?
C17 C18 H18A 119.5 . . ?
C19 C18 H18A 119.5 . . ?
C20 C19 C18 128.26(13) . . ?
C20 C19 H19A 115.9 . . ?
C18 C19 H19A 115.9 . . ?
C19 C20 C21 127.65(12) . . ?
C19 C20 H20A 116.2 . . ?
C21 C20 H20A 116.2 . . ?
N7 C21 N6 113.86(13) . . ?
N7 C21 C20 121.30(12) . . ?
N6 C21 C20 124.82(14) . . ?
N6 C22 N8 111.30(12) . . ?
N6 C22 H22A 124.3 . . ?
N8 C22 H22A 124.3 . . ?
N8 C23 C24 111.63(14) . . ?
N8 C23 H23A 109.3 . . ?
C24 C23 H23A 109.3 . . ?
N8 C23 H23B 109.3 . . ?
C24 C23 H23B 109.3 . . ?
H23A C23 H23B 108.0 . . ?
C23 C24 H24A 109.5 . . ?
C23 C24 H24B 109.5 . . ?
H24A C24 H24B 109.5 . . ?
C23 C24 H24C 109.5 . . ?
H24A C24 H24C 109.5 . . ?
H24B C24 H24C 109.5 . . ?

loop_
_geom_bond_atom_site_label_1
_geom_bond_atom_site_label_2
_geom_bond_distance
_geom_bond_site_symmetry_2
_geom_bond_publ_flag
N1 C4 1.375(2) . ?
N1 C1 1.3830(19) . ?
N1 C5 1.3972(19) . ?
N2 C10 1.3163(19) . ?
N2 C9 1.3708(18) . ?
N3 C9 1.3286(19) . ?
N3 N4 1.3571(18) . ?
N4 C10 1.3355(18) . ?
N4 C11 1.4603(19) . ?
C1 C2 1.353(2) . ?
C1 H1A 0.9500 . ?
C2 C3 1.417(3) . ?
C2 H2B 0.9500 . ?
C3 C4 1.353(2) . ?
C3 H3B 0.9500 . ?
C4 H4A 0.9500 . ?
C5 C6 1.332(2) . ?
C5 H5A 0.9500 . ?
C6 C7 1.4472(19) . ?
C6 H6A 0.9500 . ?
C7 C8 1.341(2) . ?
C7 H7A 0.9500 . ?
C8 C9 1.455(2) . ?
C8 H8A 0.9500 . ?
C10 H10A 0.9500 . ?
C11 C12 1.503(2) . ?
C11 H11A 0.9900 . ?
C11 H11B 0.9900 . ?
C12 H12A 0.9800 . ?
C12 H12B 0.9800 . ?
C12 H12C 0.9800 . ?
N5 C16 1.380(2) . ?
N5 C13 1.3845(19) . ?
N5 C17 1.3978(19) . ?
N6 C22 1.3176(19) . ?
N6 C21 1.3719(18) . ?
N7 C21 1.328(2) . ?
N7 N8 1.3602(17) . ?
N8 C22 1.3342(19) . ?
N8 C23 1.458(2) . ?
C13 C14 1.357(2) . ?
C13 H13A 0.9500 . ?
C14 C15 1.417(3) . ?
C14 H14A 0.9500 . ?
C15 C16 1.357(2) . ?
C15 H15A 0.9500 . ?
C16 H16A 0.9500 . ?
C17 C18 1.333(2) . ?
C17 H17A 0.9500 . ?
C18 C19 1.448(2) . ?
C18 H18A 0.9500 . ?
C19 C20 1.343(2) . ?
C19 H19A 0.9500 . ?
C20 C21 1.460(2) . ?
C20 H20A 0.9500 . ?
C22 H22A 0.9500 . ?
C23 C24 1.520(2) . ?
C23 H23A 0.9900 . ?
C23 H23B 0.9900 . ?
C24 H24A 0.9800 . ?
C24 H24B 0.9800 . ?
C24 H24C 0.9800 . ?
